data_9001696
loop_
_publ_author_name
'Yang, H.'
'Hirschmann, M. M.'

_publ_section_title
;
 Crystal structure of P2_1/m ferromagnesian amphibole and the role of cation
 ordering and composition in the P2_1/m - C2/m transition in cummingtonite
 Sample: UH1, untreated
;
_journal_name_full 'American Mineralogist'
_journal_page_first 916
_journal_page_last 922
_journal_volume 80
_journal_year 1995
_chemical_formula_sum 'Al0.012 Ca0.086 Fe2.558 Mg4.344 O24 Si8'
_chemical_name_mineral Cummingtonite
_space_group_IT_number 12
_symmetry_space_group_name_Hall '-C 2y'
_symmetry_space_group_name_H-M 'C 1 2/m 1'
_cell_angle_alpha 90
_cell_angle_beta 102.090
_cell_angle_gamma 90
_cell_length_a 9.5015
_cell_length_b 18.1289
_cell_length_c 5.3089
_cell_formula_units_Z 2
_cell_volume 894.184
_database_code_amcsd 0001752
_exptl_crystal_density_diffrn 3.197
_cod_original_formula_sum 'Fe2.558 Mg4.344 Al.012 Ca.086 Si8 O24'
_cod_database_code 9001696

loop_
_space_group_symop_operation_xyz
x,y,z
1/2+x,1/2+y,z
x,-y,z
1/2+x,1/2-y,z
-x,y,-z
1/2-x,1/2+y,-z
-x,-y,-z
1/2-x,1/2-y,-z

loop_
_atom_site_label
_atom_site_fract_x
_atom_site_fract_y
_atom_site_fract_z
_atom_site_occupancy
_atom_site_U_iso_or_equiv
Fe1 0.00000 0.08690 0.50000 0.20000 0.00850
Mg1 0.00000 0.08690 0.50000 0.80000 0.00850
Fe2 0.00000 0.17710 0.00000 0.09100 0.00878
Mg2 0.00000 0.17710 0.00000 0.90300 0.00878
Al2 0.00000 0.17710 0.00000 0.00600 0.00878
Fe3 0.00000 0.00000 0.00000 0.16400 0.00660
Mg3 0.00000 0.00000 0.00000 0.83600 0.00660
Fe4 0.00000 0.25890 0.50000 0.90600 0.01179
Mg4 0.00000 0.25890 0.50000 0.05100 0.01179
Ca4 0.00000 0.25890 0.50000 0.04300 0.01179
Si1 0.28790 0.08420 0.27450 1.00000 0.00711
Si2 0.29790 0.16880 0.78120 1.00000 0.00724
O1 0.11420 0.08690 0.20920 1.00000 0.00862
O2 0.12320 0.17210 0.71930 1.00000 0.00914
O3 0.11330 0.00000 0.70680 1.00000 0.01071
O4 0.38050 0.24540 0.76890 1.00000 0.01161
O5 0.35140 0.13130 0.06460 1.00000 0.01312
O6 0.34990 0.11850 0.55860 1.00000 0.01491
O7 0.34340 0.00000 0.26990 1.00000 0.01299

loop_
_cod_related_entry_id
_cod_related_entry_database
_cod_related_entry_code
1 AMCSD 0001752
